data_2231611
loop_
_publ_author_name
'Yuan, Maosen'
'Wang, Qi'
'Zhang, Yuejun'
'Wang, Junru'

_publ_section_title
;
 Spiro[cyclopropane-1,3'-indolin]-2'-one
;
_journal_coeditor_code LH5317
_journal_issue 9
_journal_name_full 'Acta Crystallographica Section E'
_journal_page_first o2456
_journal_paper_doi 10.1107/S1600536811034167
_journal_volume 67
_journal_year 2011
_chemical_formula_iupac 'C10 H9 N O'
_chemical_formula_moiety 'C10 H9 N O'
_chemical_formula_sum 'C10 H9 N O'
_chemical_formula_weight 159.18
_chemical_name_systematic
;
Spiro[cyclopropane-1,3'-indolin]-2'-one
;
_space_group_IT_number 61
_symmetry_cell_setting orthorhombic
_symmetry_space_group_name_Hall '-P 2ac 2ab'
_symmetry_space_group_name_H-M 'P b c a'
_atom_sites_solution_hydrogens geom
_atom_sites_solution_primary direct
_atom_sites_solution_secondary difmap
_audit_creation_method SHELXL-97
_cell_angle_alpha 90.00
_cell_angle_beta 90.00
_cell_angle_gamma 90.00
_cell_formula_units_Z 8
_cell_length_a 7.4348(6)
_cell_length_b 14.0589(11)
_cell_length_c 15.6401(16)
_cell_measurement_reflns_used 2492
_cell_measurement_temperature 298(2)
_cell_measurement_theta_max 26.298
_cell_measurement_theta_min 2.898
_cell_volume 1634.8(2)
_computing_cell_refinement 'SAINT (Bruker, 2001)'
_computing_data_collection 'SMART (Bruker, 2001)'
_computing_data_reduction 'SAINT (Bruker, 2001)'
_computing_molecular_graphics 'SHELXTL (Sheldrick, 2008) and PLATON (Spek, 2009)'
_computing_publication_material 'SHELXTL (Sheldrick, 2008)'
_computing_structure_refinement 'SHELXL97 (Sheldrick, 2008)'
_computing_structure_solution 'SHELXS97 (Sheldrick, 2008)'
_diffrn_ambient_temperature 298(2)
_diffrn_measured_fraction_theta_full 0.999
_diffrn_measured_fraction_theta_max 0.999
_diffrn_measurement_device_type 'Bruker SMART CCD'
_diffrn_measurement_method '\f and \w scans'
_diffrn_radiation_monochromator graphite
_diffrn_radiation_source 'fine-focus sealed tube'
_diffrn_radiation_type MoK\a
_diffrn_radiation_wavelength 0.71073
_diffrn_reflns_av_R_equivalents 0.0334
_diffrn_reflns_av_sigmaI/netI 0.0241
_diffrn_reflns_limit_h_max 5
_diffrn_reflns_limit_h_min -8
_diffrn_reflns_limit_k_max 16
_diffrn_reflns_limit_k_min -16
_diffrn_reflns_limit_l_max 18
_diffrn_reflns_limit_l_min -18
_diffrn_reflns_number 7724
_diffrn_reflns_theta_full 25.02
_diffrn_reflns_theta_max 25.02
_diffrn_reflns_theta_min 2.90
_exptl_absorpt_coefficient_mu 0.085
_exptl_absorpt_correction_T_max 0.9654
_exptl_absorpt_correction_T_min 0.9590
_exptl_absorpt_correction_type multi-scan
_exptl_absorpt_process_details '(<i>SADABS</i>; Sheldrick, 1996)'
_exptl_crystal_colour colorless
_exptl_crystal_density_diffrn 1.294
_exptl_crystal_density_method 'not measured'
_exptl_crystal_description block
_exptl_crystal_F_000 672
_exptl_crystal_size_max 0.50
_exptl_crystal_size_mid 0.45
_exptl_crystal_size_min 0.42
_refine_diff_density_max 0.145
_refine_diff_density_min -0.105
_refine_ls_extinction_coef 0.029(3)
_refine_ls_extinction_expression Fc^*^=kFc[1+0.001xFc^2^\l^3^/sin(2\q)]^-1/4^
_refine_ls_extinction_method SHELXL97
_refine_ls_goodness_of_fit_ref 1.086
_refine_ls_hydrogen_treatment constr
_refine_ls_matrix_type full
_refine_ls_number_parameters 110
_refine_ls_number_reflns 1442
_refine_ls_number_restraints 0
_refine_ls_restrained_S_all 1.086
_refine_ls_R_factor_all 0.0612
_refine_ls_R_factor_gt 0.0354
_refine_ls_shift/su_max 0.000
_refine_ls_shift/su_mean 0.000
_refine_ls_structure_factor_coef Fsqd
_refine_ls_weighting_details 'calc w=1/[\s^2^(Fo^2^)+(0.0390P)^2^+0.5140P] where P=(Fo^2^+2Fc^2^)/3'
_refine_ls_weighting_scheme calc
_refine_ls_wR_factor_gt 0.0831
_refine_ls_wR_factor_ref 0.1064
_reflns_number_gt 1024
_reflns_number_total 1442
_reflns_threshold_expression I>2\s(I)
_cod_data_source_file lh5317.cif
_cod_data_source_block I
_cod_database_code 2231611
_cod_database_fobs_code 2231611

loop_
_symmetry_equiv_pos_as_xyz
'x, y, z'
'-x+1/2, -y, z+1/2'
'-x, y+1/2, -z+1/2'
'x+1/2, -y+1/2, -z'
'-x, -y, -z'
'x-1/2, y, -z-1/2'
'x, -y-1/2, z-1/2'
'-x-1/2, y-1/2, z'

loop_
_atom_site_type_symbol
_atom_site_label
_atom_site_fract_x
_atom_site_fract_y
_atom_site_fract_z
_atom_site_U_iso_or_equiv
_atom_site_adp_type
_atom_site_calc_flag
_atom_site_refinement_flags
_atom_site_occupancy
_atom_site_symmetry_multiplicity
N N1 0.59216(19) 0.65349(11) 0.54786(9) 0.0505(4) Uani d . 1 1
H H1 0.6712 0.6798 0.5154 0.061 Uiso calc R 1 1
O O1 0.38643(18) 0.77529(9) 0.55038(10) 0.0683(5) Uani d . 1 1
C C1 0.4374(2) 0.69564(13) 0.57235(12) 0.0485(5) Uani d . 1 1
C C2 0.3453(2) 0.62839(13) 0.63111(11) 0.0457(5) Uani d . 1 1
C C3 0.4605(2) 0.54356(12) 0.63342(11) 0.0445(5) Uani d . 1 1
C C4 0.6083(2) 0.56211(12) 0.58160(11) 0.0440(4) Uani d . 1 1
C C5 0.7419(3) 0.49602(16) 0.56891(13) 0.0617(6) Uani d . 1 1
H H5 0.8403 0.5091 0.5341 0.074 Uiso calc R 1 1
C C6 0.7245(4) 0.40906(16) 0.60998(17) 0.0771(7) Uani d . 1 1
H H6 0.8131 0.3630 0.6029 0.092 Uiso calc R 1 1
C C7 0.5787(4) 0.38995(16) 0.66098(17) 0.0797(8) Uani d . 1 1
H H7 0.5697 0.3311 0.6877 0.096 Uiso calc R 1 1
C C8 0.4454(3) 0.45660(14) 0.67318(14) 0.0651(6) Uani d . 1 1
H H8 0.3468 0.4431 0.7077 0.078 Uiso calc R 1 1
C C9 0.1417(2) 0.62741(16) 0.63580(14) 0.0625(6) Uani d . 1 1
H H9A 0.0765 0.6704 0.5985 0.075 Uiso calc R 1 1
H H9B 0.0831 0.5668 0.6456 0.075 Uiso calc R 1 1
C C10 0.2446(3) 0.66937(17) 0.70712(13) 0.0663(6) Uani d . 1 1
H H10A 0.2490 0.6343 0.7605 0.080 Uiso calc R 1 1
H H10B 0.2424 0.7380 0.7134 0.080 Uiso calc R 1 1

loop_
_atom_site_aniso_label
_atom_site_aniso_U_11
_atom_site_aniso_U_22
_atom_site_aniso_U_33
_atom_site_aniso_U_12
_atom_site_aniso_U_13
_atom_site_aniso_U_23
N1 0.0398(8) 0.0637(10) 0.0481(9) -0.0077(7) 0.0010(7) 0.0114(7)
O1 0.0568(9) 0.0588(9) 0.0892(11) -0.0017(7) -0.0157(8) 0.0200(8)
C1 0.0412(10) 0.0541(11) 0.0502(11) -0.0046(8) -0.0123(8) 0.0059(9)
C2 0.0391(10) 0.0552(11) 0.0429(10) -0.0060(8) -0.0023(8) 0.0017(8)
C3 0.0453(10) 0.0490(10) 0.0394(10) -0.0077(8) -0.0089(8) 0.0019(8)
C4 0.0402(9) 0.0532(10) 0.0386(9) -0.0024(8) -0.0092(8) -0.0033(8)
C5 0.0459(11) 0.0789(14) 0.0602(13) 0.0048(10) -0.0129(9) -0.0202(11)
C6 0.0754(16) 0.0609(14) 0.0949(18) 0.0185(12) -0.0395(15) -0.0222(13)
C7 0.0890(19) 0.0562(13) 0.0939(18) -0.0028(13) -0.0356(16) 0.0110(12)
C8 0.0685(14) 0.0618(13) 0.0651(14) -0.0127(11) -0.0119(11) 0.0146(11)
C9 0.0403(11) 0.0805(14) 0.0668(14) -0.0067(9) 0.0014(10) 0.0049(11)
C10 0.0555(12) 0.0875(15) 0.0558(12) 0.0020(11) 0.0062(10) -0.0075(11)

loop_
_atom_type_symbol
_atom_type_description
_atom_type_scat_dispersion_real
_atom_type_scat_dispersion_imag
_atom_type_scat_source
C C 0.0033 0.0016 'International Tables Vol C Tables 4.2.6.8 and 6.1.1.4'
H H 0.0000 0.0000 'International Tables Vol C Tables 4.2.6.8 and 6.1.1.4'
N N 0.0061 0.0033 'International Tables Vol C Tables 4.2.6.8 and 6.1.1.4'
O O 0.0106 0.0060 'International Tables Vol C Tables 4.2.6.8 and 6.1.1.4'

loop_
_geom_angle_atom_site_label_1
_geom_angle_atom_site_label_2
_geom_angle_atom_site_label_3
_geom_angle
C1 N1 C4 111.75(15)
C1 N1 H1 124.1
C4 N1 H1 124.1
O1 C1 N1 125.62(18)
O1 C1 C2 127.56(18)
N1 C1 C2 106.81(15)
C3 C2 C1 105.25(15)
C3 C2 C9 125.03(17)
C1 C2 C9 119.74(16)
C3 C2 C10 125.19(17)
C1 C2 C10 118.04(16)
C9 C2 C10 58.22(13)
C8 C3 C4 119.65(18)
C8 C3 C2 133.21(18)
C4 C3 C2 107.12(15)
C5 C4 C3 121.91(18)
C5 C4 N1 129.09(18)
C3 C4 N1 109.00(15)
C4 C5 C6 117.5(2)
C4 C5 H5 121.3
C6 C5 H5 121.3
C7 C6 C5 121.0(2)
C7 C6 H6 119.5
C5 C6 H6 119.5
C6 C7 C8 121.1(2)
C6 C7 H7 119.5
C8 C7 H7 119.5
C3 C8 C7 118.9(2)
C3 C8 H8 120.6
C7 C8 H8 120.6
C10 C9 C2 60.99(13)
C10 C9 H9A 117.7
C2 C9 H9A 117.7
C10 C9 H9B 117.7
C2 C9 H9B 117.7
H9A C9 H9B 114.8
C9 C10 C2 60.79(13)
C9 C10 H10A 117.7
C2 C10 H10A 117.7
C9 C10 H10B 117.7
C2 C10 H10B 117.7
H10A C10 H10B 114.8

loop_
_geom_bond_atom_site_label_1
_geom_bond_atom_site_label_2
_geom_bond_distance
N1 C1 1.350(2)
N1 C4 1.394(2)
N1 H1 0.8600
O1 C1 1.231(2)
C1 C2 1.486(2)
C2 C3 1.469(2)
C2 C9 1.515(3)
C2 C10 1.518(3)
C3 C8 1.376(2)
C3 C4 1.390(2)
C4 C5 1.375(3)
C5 C6 1.387(3)
C5 H5 0.9300
C6 C7 1.373(4)
C6 H6 0.9300
C7 C8 1.377(3)
C7 H7 0.9300
C8 H8 0.9300
C9 C10 1.476(3)
C9 H9A 0.9700
C9 H9B 0.9700
C10 H10A 0.9700
C10 H10B 0.9700

loop_
_geom_hbond_atom_site_label_D
_geom_hbond_atom_site_label_H
_geom_hbond_atom_site_label_A
_geom_hbond_site_symmetry_A
_geom_hbond_distance_DH
_geom_hbond_distance_HA
_geom_hbond_distance_DA
_geom_hbond_angle_DHA
_geom_hbond_publ_flag
N1 H1 O1 4_566 0.86 2.00 2.855(2) 170 yes

loop_
_geom_torsion_atom_site_label_1
_geom_torsion_atom_site_label_2
_geom_torsion_atom_site_label_3
_geom_torsion_atom_site_label_4
_geom_torsion
C4 N1 C1 O1 -178.13(17)
C4 N1 C1 C2 2.87(19)
O1 C1 C2 C3 178.55(18)
N1 C1 C2 C3 -2.47(18)
O1 C1 C2 C9 31.3(3)
N1 C1 C2 C9 -149.71(17)
O1 C1 C2 C10 -36.2(3)
N1 C1 C2 C10 142.81(16)
C1 C2 C3 C8 -177.26(19)
C9 C2 C3 C8 -32.3(3)
C10 C2 C3 C8 40.7(3)
C1 C2 C3 C4 1.23(18)
C9 C2 C3 C4 146.22(18)
C10 C2 C3 C4 -140.81(17)
C8 C3 C4 C5 -0.4(3)
C2 C3 C4 C5 -179.11(16)
C8 C3 C4 N1 179.15(16)
C2 C3 C4 N1 0.42(18)
C1 N1 C4 C5 177.34(17)
C1 N1 C4 C3 -2.14(19)
C3 C4 C5 C6 0.0(3)
N1 C4 C5 C6 -179.43(17)
C4 C5 C6 C7 0.3(3)
C5 C6 C7 C8 -0.2(3)
C4 C3 C8 C7 0.5(3)
C2 C3 C8 C7 178.80(19)
C6 C7 C8 C3 -0.2(3)
C3 C2 C9 C10 113.2(2)
C1 C2 C9 C10 -106.4(2)
C3 C2 C10 C9 -112.9(2)
C1 C2 C10 C9 109.34(19)

loop_
_cod_related_entry_id
_cod_related_entry_database
_cod_related_entry_code
1 ChemSpider 14257898
